data_4034475
loop_
_publ_author_name
'Chang, Meng-Yang'
'Wu, Yan-Shin'
'Tsai, Yu-Lin'
'Chen, Hsing-Yin'

_publ_section_title
;
 Synthesis of 2-Sulfonyl Indenes and Indanes.
;
_journal_issue 18
_journal_name_full 'The Journal of organic chemistry'
_journal_page_first 11699
_journal_page_last 11723
_journal_paper_doi 10.1021/acs.joc.9b01606
_journal_volume 84
_journal_year 2019
_chemical_formula_sum 'C30 H25 F O4 S'
_chemical_formula_weight 500.56
_space_group_crystal_system monoclinic
_space_group_IT_number 14
_space_group_name_Hall '-P 2yn'
_space_group_name_H-M_alt 'P 1 21/n 1'
_atom_sites_solution_hydrogens geom
_audit_creation_method SHELXL-2014/6
_cell_angle_alpha 90
_cell_angle_beta 96.543(4)
_cell_angle_gamma 90
_cell_formula_units_Z 4
_cell_length_a 14.241(2)
_cell_length_b 11.0536(15)
_cell_length_c 15.619(2)
_cell_measurement_reflns_used 2796
_cell_measurement_temperature 100(2)
_cell_measurement_theta_max 24.0330
_cell_measurement_theta_min 2.3426
_cell_volume 2442.6(6)
_computing_cell_refinement 'SAINT V8.34A (Bruker AXS Inc., 2013)'
_computing_data_collection 'Bruker APEX2'
_computing_data_reduction 'SAINT V8.34A (Bruker AXS Inc., 2013)'
_computing_molecular_graphics 'Bruker SHELXTL'
_computing_publication_material 'Bruker SHELXTL'
_computing_structure_refinement 'SHELXL-2014/6 (Sheldrick, 2014)'
_diffrn_ambient_temperature 100(2)
_diffrn_detector_area_resol_mean 8.3333
_diffrn_measured_fraction_theta_full 1.000
_diffrn_measured_fraction_theta_max 0.978
_diffrn_measurement_device_type 'Bruker APEX-II CCD'
_diffrn_measurement_method '\f and \w scans'
_diffrn_radiation_type MoK\a
_diffrn_radiation_wavelength 0.71073
_diffrn_reflns_av_R_equivalents 0.1048
_diffrn_reflns_av_unetI/netI 0.0780
_diffrn_reflns_Laue_measured_fraction_full 1.000
_diffrn_reflns_Laue_measured_fraction_max 0.978
_diffrn_reflns_limit_h_max 18
_diffrn_reflns_limit_h_min -17
_diffrn_reflns_limit_k_max 13
_diffrn_reflns_limit_k_min -13
_diffrn_reflns_limit_l_max 19
_diffrn_reflns_limit_l_min -19
_diffrn_reflns_number 22321
_diffrn_reflns_point_group_measured_fraction_full 1.000
_diffrn_reflns_point_group_measured_fraction_max 0.978
_diffrn_reflns_theta_full 25.242
_diffrn_reflns_theta_max 26.922
_diffrn_reflns_theta_min 1.834
_exptl_absorpt_coefficient_mu 0.176
_exptl_absorpt_correction_T_max 0.9485
_exptl_absorpt_correction_T_min 0.8072
_exptl_absorpt_correction_type multi-scan
_exptl_absorpt_process_details 'SADABS V2014/4 (Bruker AXS Inc.)'
_exptl_crystal_colour Colorless
_exptl_crystal_density_diffrn 1.361
_exptl_crystal_density_meas ?
_exptl_crystal_density_method 'not measured'
_exptl_crystal_description Lump
_exptl_crystal_F_000 1048
_exptl_crystal_size_max 0.10
_exptl_crystal_size_mid 0.08
_exptl_crystal_size_min 0.05
_refine_diff_density_max 0.717
_refine_diff_density_min -0.587
_refine_diff_density_rms 0.081
_refine_ls_extinction_method none
_refine_ls_goodness_of_fit_ref 1.048
_refine_ls_hydrogen_treatment constr
_refine_ls_matrix_type full
_refine_ls_number_parameters 328
_refine_ls_number_reflns 5171
_refine_ls_number_restraints 0
_refine_ls_restrained_S_all 1.048
_refine_ls_R_factor_all 0.1087
_refine_ls_R_factor_gt 0.0676
_refine_ls_shift/su_max 0.000
_refine_ls_shift/su_mean 0.000
_refine_ls_structure_factor_coef Fsqd
_refine_ls_weighting_details 'w=1/[\s^2^(Fo^2^)+(0.0741P)^2^+2.6330P] where P=(Fo^2^+2Fc^2^)/3'
_refine_ls_weighting_scheme calc
_refine_ls_wR_factor_gt 0.1558
_refine_ls_wR_factor_ref 0.1785
_reflns_Friedel_coverage 0.000
_reflns_number_gt 3445
_reflns_number_total 5171
_reflns_threshold_expression 'I > 2\s(I)'
_cod_data_source_file jo9b01606_si_001.cif
_cod_data_source_block 171157LT_a
_cod_depositor_comments
;
The following automatic conversions were performed:

data item '_exptl_crystal_density_meas' value 'not measured' was
changed to '?' -- the value is perceived as not measured.

Automatic conversion script
Id: cif_fix_values 6909 2019-04-08 15:41:33Z antanas 
;
_cod_original_sg_symbol_H-M 'P 21/n'
_cod_database_code 4034475
_shelx_space_group_comment
;
The symmetry employed for this shelxl refinement is uniquely defined
by the following loop, which should always be used as a source of
symmetry information in preference to the above space-group names.
They are only intended as comments.
;
_shelxl_version_number 2014/6

loop_
_space_group_symop_operation_xyz
'x, y, z'
'-x+1/2, y+1/2, -z+1/2'
'-x, -y, -z'
'x-1/2, -y-1/2, z-1/2'

loop_
_atom_site_label
_atom_site_type_symbol
_atom_site_fract_x
_atom_site_fract_y
_atom_site_fract_z
_atom_site_U_iso_or_equiv
_atom_site_adp_type
_atom_site_occupancy
_atom_site_site_symmetry_order
_atom_site_calc_flag
_atom_site_refinement_flags_posn
_atom_site_refinement_flags_adp
C1 C 0.4261(2) 0.3089(3) 0.74223(19) 0.0212(7) Uani 1 1 d . .
C2 C 0.3776(2) 0.4285(3) 0.75179(19) 0.0245(7) Uani 1 1 d . .
H2 H 0.3186 0.4140 0.7793 0.029 Uiso 1 1 calc R U
C3 C 0.4486(2) 0.4916(3) 0.81611(19) 0.0222(7) Uani 1 1 d . .
C4 C 0.4441(2) 0.6085(3) 0.8492(2) 0.0240(7) Uani 1 1 d . .
H4 H 0.3923 0.6601 0.8309 0.029 Uiso 1 1 calc R U
C5 C 0.5172(2) 0.6475(3) 0.90954(19) 0.0227(7) Uani 1 1 d . .
C6 C 0.5938(2) 0.5693(3) 0.93748(19) 0.0223(7) Uani 1 1 d . .
C7 C 0.5983(2) 0.4551(3) 0.9017(2) 0.0252(7) Uani 1 1 d . .
H7 H 0.6505 0.4035 0.9186 0.030 Uiso 1 1 calc R U
C8 C 0.5248(2) 0.4164(3) 0.84008(19) 0.0218(7) Uani 1 1 d . .
C9 C 0.5112(2) 0.3038(3) 0.7913(2) 0.0247(7) Uani 1 1 d . .
C10 C 0.3523(2) 0.4975(3) 0.66866(19) 0.0207(7) Uani 1 1 d . .
C11 C 0.4220(2) 0.5194(3) 0.6142(2) 0.0272(8) Uani 1 1 d . .
H11 H 0.4840 0.4891 0.6297 0.033 Uiso 1 1 calc R U
C12 C 0.4030(2) 0.5835(4) 0.5392(2) 0.0298(8) Uani 1 1 d . .
H12 H 0.4503 0.5957 0.5018 0.036 Uiso 1 1 calc R U
C13 C 0.3137(3) 0.6296(3) 0.5196(2) 0.0288(8) Uani 1 1 d . .
C14 C 0.2423(2) 0.6125(3) 0.5694(2) 0.0287(8) Uani 1 1 d . .
H14 H 0.1812 0.6453 0.5536 0.034 Uiso 1 1 calc R U
C15 C 0.2628(2) 0.5440(3) 0.6457(2) 0.0257(7) Uani 1 1 d . .
H15 H 0.2144 0.5296 0.6816 0.031 Uiso 1 1 calc R U
C16 C 0.4482(2) 0.8424(4) 0.9143(2) 0.0309(8) Uani 1 1 d . .
H16A H 0.4476 0.8525 0.8519 0.046 Uiso 1 1 calc R U
H16B H 0.4592 0.9209 0.9428 0.046 Uiso 1 1 calc R U
H16C H 0.3871 0.8101 0.9269 0.046 Uiso 1 1 calc R U
C17 C 0.7364(2) 0.5423(3) 1.0304(2) 0.0299(8) Uani 1 1 d . .
H17A H 0.7126 0.4689 1.0558 0.045 Uiso 1 1 calc R U
H17B H 0.7777 0.5862 1.0744 0.045 Uiso 1 1 calc R U
H17C H 0.7724 0.5199 0.9829 0.045 Uiso 1 1 calc R U
C18 C 0.5821(2) 0.2043(3) 0.7944(2) 0.0227(7) Uani 1 1 d . .
C19 C 0.5888(3) 0.1147(4) 0.8563(2) 0.0349(9) Uani 1 1 d . .
H19 H 0.5487 0.1173 0.9009 0.042 Uiso 1 1 calc R U
C20 C 0.6525(3) 0.0219(4) 0.8543(3) 0.0483(11) Uani 1 1 d . .
H20 H 0.6556 -0.0399 0.8967 0.058 Uiso 1 1 calc R U
C21 C 0.7124(3) 0.0185(4) 0.7904(3) 0.0474(11) Uani 1 1 d . .
H21 H 0.7568 -0.0455 0.7892 0.057 Uiso 1 1 calc R U
C22 C 0.7075(3) 0.1065(4) 0.7294(2) 0.0409(11) Uani 1 1 d . .
H22 H 0.7486 0.1038 0.6856 0.049 Uiso 1 1 calc R U
C23 C 0.6428(2) 0.2008(4) 0.7305(2) 0.0285(8) Uani 1 1 d . .
H23 H 0.6401 0.2624 0.6879 0.034 Uiso 1 1 calc R U
C24 C 0.3968(2) 0.2049(3) 0.5736(2) 0.0211(7) Uani 1 1 d . .
C25 C 0.4768(2) 0.1481(3) 0.5502(2) 0.0254(7) Uani 1 1 d . .
H25 H 0.5194 0.1086 0.5925 0.030 Uiso 1 1 calc R U
C26 C 0.4944(2) 0.1492(3) 0.4646(2) 0.0299(8) Uani 1 1 d . .
H26 H 0.5497 0.1111 0.4488 0.036 Uiso 1 1 calc R U
C27 C 0.4323(2) 0.2054(3) 0.4016(2) 0.0289(8) Uani 1 1 d . .
C28 C 0.3523(2) 0.2614(3) 0.4260(2) 0.0295(8) Uani 1 1 d . .
H28 H 0.3091 0.2991 0.3834 0.035 Uiso 1 1 calc R U
C29 C 0.3342(2) 0.2633(3) 0.5117(2) 0.0271(8) Uani 1 1 d . .
H29 H 0.2801 0.3037 0.5278 0.033 Uiso 1 1 calc R U
C30 C 0.4532(3) 0.2050(4) 0.3089(2) 0.0411(10) Uani 1 1 d . .
H30A H 0.3960 0.2270 0.2712 0.062 Uiso 1 1 calc R U
H30B H 0.4739 0.1240 0.2936 0.062 Uiso 1 1 calc R U
H30C H 0.5033 0.2636 0.3017 0.062 Uiso 1 1 calc R U
F1 F 0.29532(16) 0.6943(2) 0.44449(13) 0.0428(6) Uani 1 1 d . .
O1 O 0.40593(16) 0.0786(2) 0.71285(14) 0.0270(5) Uani 1 1 d . .
O2 O 0.26892(15) 0.2169(2) 0.67831(14) 0.0265(5) Uani 1 1 d . .
O3 O 0.52174(16) 0.7604(2) 0.94551(14) 0.0272(5) Uani 1 1 d . .
O4 O 0.65886(16) 0.6176(2) 0.99856(15) 0.0304(6) Uani 1 1 d . .
S1 S 0.36914(5) 0.19264(8) 0.68073(5) 0.0213(2) Uani 1 1 d . .

loop_
_atom_site_aniso_label
_atom_site_aniso_U_11
_atom_site_aniso_U_22
_atom_site_aniso_U_33
_atom_site_aniso_U_23
_atom_site_aniso_U_13
_atom_site_aniso_U_12
C1 0.0192(15) 0.0230(18) 0.0221(15) 0.0014(13) 0.0052(12) 0.0006(14)
C2 0.0248(16) 0.0270(19) 0.0215(15) -0.0016(14) 0.0016(13) 0.0004(14)
C3 0.0181(15) 0.0287(19) 0.0205(15) -0.0018(14) 0.0053(12) -0.0065(14)
C4 0.0211(16) 0.0271(19) 0.0239(16) -0.0005(14) 0.0035(12) 0.0005(14)
C5 0.0217(16) 0.0274(19) 0.0200(15) -0.0006(14) 0.0068(12) -0.0026(14)
C6 0.0178(15) 0.0283(19) 0.0210(15) 0.0036(14) 0.0026(12) -0.0062(14)
C7 0.0193(16) 0.0244(19) 0.0315(17) 0.0044(14) 0.0014(13) -0.0016(14)
C8 0.0160(15) 0.0263(19) 0.0244(16) 0.0014(14) 0.0075(12) -0.0013(13)
C9 0.0198(15) 0.029(2) 0.0260(16) 0.0005(15) 0.0047(12) -0.0026(14)
C10 0.0182(15) 0.0216(18) 0.0224(15) -0.0046(13) 0.0026(12) -0.0012(13)
C11 0.0242(17) 0.030(2) 0.0277(17) -0.0032(15) 0.0051(13) 0.0010(15)
C12 0.0284(18) 0.032(2) 0.0305(17) -0.0060(16) 0.0087(14) -0.0040(16)
C13 0.0360(19) 0.0218(19) 0.0287(17) -0.0014(15) 0.0037(14) -0.0022(16)
C14 0.0222(16) 0.031(2) 0.0329(18) -0.0052(16) 0.0015(13) 0.0021(15)
C15 0.0208(16) 0.029(2) 0.0272(16) -0.0046(14) 0.0035(13) 0.0013(14)
C16 0.0270(18) 0.032(2) 0.0334(18) -0.0061(16) 0.0042(14) 0.0024(16)
C17 0.0190(16) 0.033(2) 0.0355(18) 0.0055(16) -0.0052(14) -0.0060(15)
C18 0.0166(15) 0.0252(19) 0.0254(16) -0.0026(14) -0.0018(12) -0.0025(13)
C19 0.0310(19) 0.039(2) 0.0338(19) 0.0101(17) 0.0016(15) -0.0014(17)
C20 0.044(2) 0.032(2) 0.065(3) 0.022(2) -0.012(2) 0.005(2)
C21 0.029(2) 0.038(3) 0.070(3) -0.015(2) -0.015(2) 0.0150(18)
C22 0.0248(19) 0.060(3) 0.037(2) -0.021(2) 0.0000(15) 0.0087(19)
C23 0.0248(17) 0.037(2) 0.0231(16) 0.0022(15) 0.0002(13) -0.0008(16)
C24 0.0192(15) 0.0199(18) 0.0247(15) -0.0026(13) 0.0047(12) -0.0069(13)
C25 0.0186(16) 0.0247(19) 0.0323(17) -0.0028(15) 0.0010(13) -0.0019(14)
C26 0.0281(18) 0.029(2) 0.0345(18) -0.0010(16) 0.0104(14) -0.0007(16)
C27 0.0318(18) 0.027(2) 0.0293(17) -0.0058(15) 0.0102(14) -0.0100(16)
C28 0.0298(18) 0.032(2) 0.0258(16) -0.0005(15) -0.0012(14) -0.0009(16)
C29 0.0228(17) 0.031(2) 0.0278(17) -0.0018(15) 0.0027(13) -0.0018(15)
C30 0.050(2) 0.046(3) 0.0291(19) -0.0044(18) 0.0127(17) -0.007(2)
F1 0.0510(14) 0.0424(15) 0.0358(11) 0.0095(10) 0.0079(10) 0.0028(11)
O1 0.0271(12) 0.0239(13) 0.0303(12) 0.0039(10) 0.0038(9) -0.0031(10)
O2 0.0163(11) 0.0348(15) 0.0290(12) -0.0010(10) 0.0049(9) -0.0060(10)
O3 0.0230(12) 0.0283(14) 0.0298(12) -0.0037(11) 0.0015(9) -0.0006(10)
O4 0.0252(12) 0.0281(14) 0.0348(13) -0.0002(11) -0.0100(10) -0.0036(11)
S1 0.0170(4) 0.0240(4) 0.0229(4) 0.0003(3) 0.0029(3) -0.0037(3)

loop_
_atom_type_symbol
_atom_type_description
_atom_type_scat_dispersion_real
_atom_type_scat_dispersion_imag
_atom_type_scat_source
C C 0.0033 0.0016 'International Tables Vol C Tables 4.2.6.8 and 6.1.1.4'
F F 0.0171 0.0103 'International Tables Vol C Tables 4.2.6.8 and 6.1.1.4'
O O 0.0106 0.0060 'International Tables Vol C Tables 4.2.6.8 and 6.1.1.4'
S S 0.1246 0.1234 'International Tables Vol C Tables 4.2.6.8 and 6.1.1.4'
H H 0.0000 0.0000 'International Tables Vol C Tables 4.2.6.8 and 6.1.1.4'

loop_
_geom_angle_atom_site_label_1
_geom_angle_atom_site_label_2
_geom_angle_atom_site_label_3
_geom_angle
C9 C1 C2 111.7(3)
C9 C1 S1 127.4(3)
C2 C1 S1 120.7(2)
C1 C2 C3 101.1(3)
C1 C2 C10 115.1(3)
C3 C2 C10 114.4(3)
C1 C2 H2 108.6
C3 C2 H2 108.6
C10 C2 H2 108.6
C8 C3 C4 121.6(3)
C8 C3 C2 110.3(3)
C4 C3 C2 128.2(3)
C5 C4 C3 118.4(3)
C5 C4 H4 120.8
C3 C4 H4 120.8
O3 C5 C4 124.0(3)
O3 C5 C6 115.5(3)
C4 C5 C6 120.6(3)
O4 C6 C7 125.5(3)
O4 C6 C5 114.5(3)
C7 C6 C5 120.0(3)
C6 C7 C8 119.3(3)
C6 C7 H7 120.4
C8 C7 H7 120.4
C3 C8 C7 120.1(3)
C3 C8 C9 108.5(3)
C7 C8 C9 131.4(3)
C1 C9 C8 108.4(3)
C1 C9 C18 127.3(3)
C8 C9 C18 124.3(3)
C15 C10 C11 118.3(3)
C15 C10 C2 122.2(3)
C11 C10 C2 119.4(3)
C12 C11 C10 121.6(3)
C12 C11 H11 119.2
C10 C11 H11 119.2
C11 C12 C13 118.1(3)
C11 C12 H12 121.0
C13 C12 H12 121.0
C14 C13 C12 123.6(3)
C14 C13 F1 118.6(3)
C12 C13 F1 117.8(3)
C13 C14 C15 117.4(3)
C13 C14 H14 121.3
C15 C14 H14 121.3
C10 C15 C14 120.9(3)
C10 C15 H15 119.6
C14 C15 H15 119.6
O3 C16 H16A 109.5
O3 C16 H16B 109.5
H16A C16 H16B 109.5
O3 C16 H16C 109.5
H16A C16 H16C 109.5
H16B C16 H16C 109.5
O4 C17 H17A 109.5
O4 C17 H17B 109.5
H17A C17 H17B 109.5
O4 C17 H17C 109.5
H17A C17 H17C 109.5
H17B C17 H17C 109.5
C19 C18 C23 118.9(3)
C19 C18 C9 123.0(3)
C23 C18 C9 118.1(3)
C20 C19 C18 120.9(4)
C20 C19 H19 119.6
C18 C19 H19 119.6
C19 C20 C21 120.0(4)
C19 C20 H20 120.0
C21 C20 H20 120.0
C22 C21 C20 120.0(4)
C22 C21 H21 120.0
C20 C21 H21 120.0
C21 C22 C23 120.6(4)
C21 C22 H22 119.7
C23 C22 H22 119.7
C22 C23 C18 119.7(3)
C22 C23 H23 120.2
C18 C23 H23 120.2
C25 C24 C29 120.4(3)
C25 C24 S1 119.6(3)
C29 C24 S1 119.8(2)
C24 C25 C26 119.6(3)
C24 C25 H25 120.2
C26 C25 H25 120.2
C25 C26 C27 121.0(3)
C25 C26 H26 119.5
C27 C26 H26 119.5
C28 C27 C26 118.7(3)
C28 C27 C30 121.4(3)
C26 C27 C30 119.8(3)
C27 C28 C29 121.2(3)
C27 C28 H28 119.4
C29 C28 H28 119.4
C28 C29 C24 119.0(3)
C28 C29 H29 120.5
C24 C29 H29 120.5
C27 C30 H30A 109.5
C27 C30 H30B 109.5
H30A C30 H30B 109.5
C27 C30 H30C 109.5
H30A C30 H30C 109.5
H30B C30 H30C 109.5
C5 O3 C16 116.1(3)
C6 O4 C17 117.0(3)
O1 S1 O2 119.44(14)
O1 S1 C1 109.02(15)
O2 S1 C1 105.82(14)
O1 S1 C24 106.66(15)
O2 S1 C24 106.65(14)
C1 S1 C24 108.93(15)

loop_
_geom_bond_atom_site_label_1
_geom_bond_atom_site_label_2
_geom_bond_distance
C1 C9 1.360(4)
C1 C2 1.507(5)
C1 S1 1.747(3)
C2 C3 1.512(4)
C2 C10 1.514(4)
C2 H2 1.0000
C3 C8 1.385(5)
C3 C4 1.395(5)
C4 C5 1.391(4)
C4 H4 0.9500
C5 O3 1.367(4)
C5 C6 1.421(5)
C6 O4 1.361(4)
C6 C7 1.385(5)
C7 C8 1.405(4)
C7 H7 0.9500
C8 C9 1.460(5)
C9 C18 1.490(5)
C10 C15 1.383(4)
C10 C11 1.400(4)
C11 C12 1.370(5)
C11 H11 0.9500
C12 C13 1.372(5)
C12 H12 0.9500
C13 C14 1.363(5)
C13 F1 1.373(4)
C14 C15 1.413(5)
C14 H14 0.9500
C15 H15 0.9500
C16 O3 1.429(4)
C16 H16A 0.9800
C16 H16B 0.9800
C16 H16C 0.9800
C17 O4 1.427(4)
C17 H17A 0.9800
C17 H17B 0.9800
C17 H17C 0.9800
C18 C19 1.380(5)
C18 C23 1.393(5)
C19 C20 1.372(6)
C19 H19 0.9500
C20 C21 1.385(7)
C20 H20 0.9500
C21 C22 1.358(6)
C21 H21 0.9500
C22 C23 1.392(5)
C22 H22 0.9500
C23 H23 0.9500
C24 C25 1.386(5)
C24 C29 1.396(5)
C24 S1 1.768(3)
C25 C26 1.387(5)
C25 H25 0.9500
C26 C27 1.392(5)
C26 H26 0.9500
C27 C28 1.388(5)
C27 C30 1.512(5)
C28 C29 1.392(5)
C28 H28 0.9500
C29 H29 0.9500
C30 H30A 0.9800
C30 H30B 0.9800
C30 H30C 0.9800
O1 S1 1.434(3)
O2 S1 1.448(2)
